data_8100435
loop_
_publ_author_name
'Van Meervelt, Luc'
'Uytterhoeven, Koen'

_publ_section_title
;
Crystal structure of 4-aminopyrimidine, C~4~H~5~N~3~
;
_journal_issue 4
_journal_name_full 'Zeitschrift f\"ur Kristallographie - New Crystal Structures'
_journal_page_first 481
_journal_page_last 482
_journal_volume 218
_journal_year 2003
_chemical_formula_moiety 'C4 H5 N3'
_chemical_formula_structural 'C4 H5 N3'
_chemical_formula_sum 'C4 H5 N3'
_chemical_formula_weight 95.11
_space_group_IT_number 61
_space_group_name_Hall '-P 2bc 2ac'
_space_group_name_H-M_alt 'P c a b'
_symmetry_cell_setting orthorhombic
_symmetry_space_group_name_Hall '-P 2bc 2ac'
_symmetry_space_group_name_H-M 'P c a b'
_cell_angle_alpha 90.00
_cell_angle_beta 90.00
_cell_angle_gamma 90.00
_cell_formula_units_Z 16
_cell_length_a 10.983(2)
_cell_length_b 12.287(3)
_cell_length_c 14.052(3)
_cell_measurement_temperature 289(2)
_cell_volume 1896.3(7)
_diffrn_ambient_temperature 289(2)
_exptl_crystal_density_diffrn 1.333
_cod_depositor_comments
;
The following automatic conversions were performed:
'_symmetry_cell_setting' value 'Orthorhombic' changed to 'orthorhombic'
according to '/home/saulius/struct/CIF-dictionaries/cif_core.dic'
dictionary named 'cif_core.dic' version 2.4.1 from 2010-06-29.

Automatic conversion script
Id: cif_fix_enum 1527 2010-12-29 10:47:43Z saulius 
;
_cod_database_code 8100435

loop_
_symmetry_equiv_pos_as_xyz
'x, y, z'
'-x, -y+1/2, z+1/2'
'x+1/2, -y, -z+1/2'
'-x+1/2, y+1/2, -z'
'-x, -y, -z'
'x, y-1/2, -z-1/2'
'-x-1/2, y, z-1/2'
'x-1/2, -y-1/2, z'

loop_
_atom_site_label
_atom_site_type_symbol
_atom_site_fract_x
_atom_site_fract_y
_atom_site_fract_z
_atom_site_U_iso_or_equiv
_atom_site_adp_type
_atom_site_occupancy
_atom_site_symmetry_multiplicity
_atom_site_Wyckoff_symbol
_atom_site_calc_flag
_atom_site_refinement_flags
_atom_site_disorder_assembly
_atom_site_disorder_group
N1 N 0.88572(17) 0.53348(15) 0.39463(14) 0.0490(6) Uani 1 8 c d . . .
C2 C 0.9886(2) 0.55029(19) 0.34792(18) 0.0487(7) Uani 1 8 c d . . .
H2 H 1.030(2) 0.489(2) 0.3281(15) 0.058 Uiso 1 8 c d . . .
N3 N 1.04001(16) 0.64388(14) 0.32339(13) 0.0433(6) Uani 1 8 c d . . .
C4 C 0.98043(19) 0.73521(17) 0.35028(15) 0.0370(6) Uani 1 8 c d . . .
C5 C 0.87058(19) 0.72623(19) 0.40176(15) 0.0418(7) Uani 1 8 c d . . .
H5 H 0.829(2) 0.7854(19) 0.4167(14) 0.050 Uiso 1 8 c d . . .
C6 C 0.8285(2) 0.62559(18) 0.42088(17) 0.0464(7) Uani 1 8 c d . . .
H6 H 0.756(2) 0.6158(18) 0.4515(18) 0.056 Uiso 1 8 c d . . .
N7 N 1.02812(19) 0.83078(17) 0.32636(14) 0.0477(7) Uani 1 8 c d . . .
H71 H 1.088(2) 0.831(2) 0.2919(18) 0.057 Uiso 1 8 c d . . .
H72 H 0.992(2) 0.894(2) 0.3448(17) 0.057 Uiso 1 8 c d . . .
N8 N 0.89786(17) 0.03435(14) 0.38787(13) 0.0457(6) Uani 1 8 c d . . .
C9 C 0.7957(2) 0.05263(19) 0.34011(16) 0.0454(7) Uani 1 8 c d . . .
H9 H 0.758(2) -0.0093(19) 0.3138(16) 0.054 Uiso 1 8 c d . . .
N10 N 0.74276(16) 0.14713(13) 0.32029(12) 0.0413(6) Uani 1 8 c d . . .
C11 C 0.79916(18) 0.23669(17) 0.35379(15) 0.0372(6) Uani 1 8 c d . . .
C12 C 0.9076(2) 0.22704(18) 0.40626(15) 0.0417(7) Uani 1 8 c d . . .
H12 H 0.942(2) 0.2870(18) 0.4304(14) 0.050 Uiso 1 8 c d . . .
C13 C 0.9520(2) 0.12519(18) 0.42086(16) 0.0436(7) Uani 1 8 c d . . .
H13 H 1.025(2) 0.1123(17) 0.4571(16) 0.052 Uiso 1 8 c d . . .
N14 N 0.7491(2) 0.33360(17) 0.33549(15) 0.0498(7) Uani 1 8 c d . . .
H141 H 0.690(3) 0.334(2) 0.2998(19) 0.060 Uiso 1 8 c d . . .
H142 H 0.786(2) 0.391(2) 0.3564(18) 0.060 Uiso 1 8 c d . . .

loop_
_atom_site_aniso_label
_atom_site_aniso_U_11
_atom_site_aniso_U_22
_atom_site_aniso_U_33
_atom_site_aniso_U_23
_atom_site_aniso_U_13
_atom_site_aniso_U_12
N1 0.0473(13) 0.0398(12) 0.0599(12) -0.0017(9) 0.0035(10) -0.0086(10)
C2 0.0483(15) 0.0335(14) 0.0643(17) -0.0071(12) 0.0019(12) 0.0008(12)
N3 0.0403(12) 0.0329(11) 0.0566(12) -0.0033(9) 0.0048(9) 0.0012(8)
C4 0.0371(12) 0.0329(13) 0.0409(13) -0.0037(10) -0.0026(9) 0.0023(10)
C5 0.0387(14) 0.0376(14) 0.0491(14) -0.0071(11) 0.0008(10) 0.0046(11)
C6 0.0407(14) 0.0496(17) 0.0490(15) -0.0039(12) 0.0068(11) -0.0056(12)
N7 0.0460(13) 0.0307(12) 0.0665(14) 0.0005(10) 0.0122(10) 0.0015(10)
N8 0.0451(12) 0.0361(11) 0.0560(12) -0.0014(9) -0.0018(10) 0.0070(9)
C9 0.0500(15) 0.0317(14) 0.0544(16) -0.0064(11) 0.0004(12) -0.0005(11)
N10 0.0407(12) 0.0320(11) 0.0513(12) -0.0009(8) -0.0035(9) -0.0022(8)
C11 0.0375(13) 0.0320(13) 0.0420(12) 0.0013(10) 0.0043(10) -0.0021(10)
C12 0.0410(13) 0.0367(13) 0.0475(14) -0.0012(11) -0.0036(10) -0.0068(11)
C13 0.0369(14) 0.0457(15) 0.0483(15) 0.0027(11) -0.0039(10) 0.0014(11)
N14 0.0474(13) 0.0296(12) 0.0724(15) 0.0027(10) -0.0134(10) -0.0025(9)

loop_
_geom_bond_atom_site_label_1
_geom_bond_atom_site_label_2
_geom_bond_distance
_geom_bond_site_symmetry_2
_geom_bond_publ_flag
N1 C2 1.323(3) . ?
N1 C6 1.346(3) . ?
C2 N3 1.327(3) . ?
C2 H2 0.93(3) . ?
N3 C4 1.353(3) . ?
C4 N7 1.329(3) . ?
C4 C5 1.411(3) . ?
C5 C6 1.347(3) . ?
C5 H5 0.88(2) . ?
C6 H6 0.92(2) . ?
N7 H71 0.82(3) . ?
N7 H72 0.91(3) . ?
N8 C9 1.326(3) . ?
N8 C13 1.347(3) . ?
C9 N10 1.328(3) . ?
C9 H9 0.94(2) . ?
N10 C11 1.348(3) . ?
C11 N14 1.337(3) . ?
C11 C12 1.406(3) . ?
C12 C13 1.359(3) . ?
C12 H12 0.89(2) . ?
C13 H13 0.97(2) . ?
N14 H141 0.82(3) . ?
N14 H142 0.86(3) . ?

loop_
_cod_related_entry_id
_cod_related_entry_database
_cod_related_entry_code
1 ChemSpider 62181
